data_9008158
loop_
_publ_author_name
'Barrer, R. M.'
'Villiger, H.'

_publ_section_title
;
 The crystal structure of the synthetic zeolite L
;
_journal_name_full 'Zeitschrift fur Kristallographie'
_journal_page_first 352
_journal_page_last 370
_journal_volume 128
_journal_year 1969
_chemical_compound_source Synthetic
_chemical_formula_sum 'Al9 H102 K6 Na3 O93 Si27'
_chemical_name_common Zeolite-L
_chemical_name_mineral Zeolite-L
_space_group_IT_number 191
_symmetry_space_group_name_Hall '-P 6 2'
_symmetry_space_group_name_H-M 'P 6/m m m'
_cell_angle_alpha 90
_cell_angle_beta 90
_cell_angle_gamma 120
_cell_formula_units_Z 1
_cell_length_a 18.40
_cell_length_b 18.40
_cell_length_c 7.52
_cell_volume 2204.876
_database_code_amcsd 0010674
_exptl_crystal_density_diffrn 2.181
_cod_original_formula_sum 'K6 Na3 (Al9 Si27) O93 H102'
_cod_database_code 9008158

loop_
_space_group_symop_operation_xyz
x,y,z
-x,-x+y,z
x,x-y,-z
-x+y,-x,-z
x-y,x,z
-y,-x,z
y,x,-z
y,-x+y,-z
-y,x-y,z
x-y,-y,z
-x+y,y,-z
x,y,-z
-x,-y,z
x,x-y,z
-x,-x+y,-z
x-y,x,-z
-x+y,-x,z
y,x,z
-y,-x,-z
-y,x-y,-z
y,-x+y,z
-x+y,y,z
x-y,-y,-z
-x,-y,-z

loop_
_atom_site_label
_atom_site_fract_x
_atom_site_fract_y
_atom_site_fract_z
_atom_site_occupancy
_atom_site_U_iso_or_equiv
_atom_site_type_symbol
_atom_site_attached_hydrogens
K 0.33333 0.66667 0.00000 0.65000 0.05066 K 0
K1 0.33333 0.66667 0.50000 1.00000 0.01267 K 0
K2 0.00000 0.50000 0.50000 0.90000 0.03800 K 0
Na2 0.00000 0.30300 0.00000 0.50000 0.02533 Na 0
Al1 0.09460 0.35950 0.50000 0.25000 0.01520 Al 0
Si1 0.09460 0.35950 0.50000 0.75000 0.01520 Si 0
Al2 0.16620 0.49890 0.21370 0.25000 0.00760 Al 0
Si2 0.16620 0.49890 0.21370 0.75000 0.00760 Si 0
O1 0.00000 0.26740 0.50000 1.00000 0.01267 O 0
O2 0.16460 0.32920 0.50000 1.00000 0.01267 O 0
O3 0.26200 0.52400 0.26000 1.00000 0.03166 O 0
O4 0.10040 0.40780 0.33000 1.00000 0.01267 O 0
O5 0.42610 0.85220 0.27500 1.00000 0.01646 O 0
O6 0.13600 0.46910 0.00000 1.00000 0.01013 O 0
Wat1 0.07000 0.14000 0.50000 0.72000 0.08866 O 2
Wat2 0.00000 0.09000 0.50000 0.25000 0.08866 O 2
Wat3 0.00000 0.00000 0.50000 0.50000 0.18998 O 2
Wat4 0.00000 0.13500 0.24300 0.25000 0.05066 O 2
Wat5 0.09200 0.18400 0.20300 0.25000 0.06333 O 2
Wat6 0.00000 0.00000 0.18900 0.71000 0.12665 O 2
Wat7 0.11600 0.23200 0.00000 0.71000 0.07599 O 2
Wat8 0.00000 0.19500 0.00000 0.50000 0.06333 O 2

loop_
_cod_changelog_entry_id
_cod_changelog_entry_author
_cod_changelog_entry_date
_cod_changelog_entry_text
1
;cod-tools version 3.8.0
Id: cif_guess_AMCSD_atom_types 9581 2023-05-17 12:35:41Z saulius
;
2023-05-18T11:39:57+03:00
;Derived atom types and hydrogen counts
from atom names that follow the AMCSD naming convention
(Wat == water, O-H == hydroxyl).
;

loop_
_cod_related_entry_id
_cod_related_entry_database
_cod_related_entry_code
1 AMCSD 0010674
